data_2211149
loop_
_publ_author_name
'Nagarajan Vembu'
'Anthony Linden'
'Jean Lee'
'John G. Kelly'
'Kevin B. Nolan'
'Marc Devocelle'

_publ_section_title
;
 2-Methoxybenzohydroxamic acid: supramolecular aggregation through
 two-dimensional networks of N---H&#x00B7;&#x00B7;&#x00B7;O and
 O---H&#x00B7;&#x00B7;&#x00B7;O interactions
;
_journal_coeditor_code OB2079
_journal_issue 11
_journal_name_full 'Acta Crystallographica Section E'
_journal_page_first o4955
_journal_page_last o4957
_journal_paper_doi 10.1107/S1600536806041614
_journal_volume 62
_journal_year 2006
_chemical_formula_iupac 'C8 H9 N O3'
_chemical_formula_moiety 'C8 H9 N O3'
_chemical_formula_sum 'C8 H9 N O3'
_chemical_formula_weight 167.16
_chemical_name_common '2-methoxybenzohydroxamic acid'
_chemical_name_systematic
;
2-methoxybenzohydroxamic acid
;
_space_group_IT_number 14
_symmetry_cell_setting monoclinic
_symmetry_space_group_name_Hall '-P 2ybc'
_symmetry_space_group_name_H-M 'P 1 21/c 1'
_atom_sites_solution_hydrogens difmap
_atom_sites_solution_primary direct
_atom_sites_solution_secondary difmap
_audit_creation_method SHELXL-97
_cell_angle_alpha 90.00
_cell_angle_beta 106.761(2)
_cell_angle_gamma 90.00
_cell_formula_units_Z 8
_cell_length_a 11.1348(4)
_cell_length_b 16.7669(6)
_cell_length_c 8.8110(3)
_cell_measurement_reflns_used 3187
_cell_measurement_temperature 160.0(10)
_cell_measurement_theta_max 26.0
_cell_measurement_theta_min 2.0
_cell_volume 1575.09(10)
_computing_cell_refinement 'DENZO--SMN (Otwinowski & Minor, 1997)'
_computing_data_collection 'COLLECT (Nonius, 2000)'
_computing_data_reduction 'DENZO--SMN and SCALEPACK (Otwinowski & Minor, 1997)'
_computing_molecular_graphics 'PLATON (Spek, 2003)'
_computing_publication_material SHELXL97
_computing_structure_refinement 'SHELXL97 (Sheldrick, 1997)'
_computing_structure_solution 'SHELXS97 (Sheldrick, 1997)'
_diffrn_ambient_temperature 160.0(10)
_diffrn_detector_area_resol_mean 9
_diffrn_measured_fraction_theta_full 0.996
_diffrn_measured_fraction_theta_max 0.996
_diffrn_measurement_device_type 'Nonius KappaCCD area-detector'
_diffrn_measurement_method '\f and \w'
_diffrn_radiation_monochromator 'horizontally mounted graphite crystal'
_diffrn_radiation_source 'Nonius FR590 sealed-tube generator'
_diffrn_radiation_type 'Mo K\a'
_diffrn_radiation_wavelength 0.71073
_diffrn_reflns_av_R_equivalents 0.0550
_diffrn_reflns_av_sigmaI/netI 0.0330
_diffrn_reflns_limit_h_max 13
_diffrn_reflns_limit_h_min -13
_diffrn_reflns_limit_k_max 0
_diffrn_reflns_limit_k_min -20
_diffrn_reflns_limit_l_max 10
_diffrn_reflns_limit_l_min 0
_diffrn_reflns_number 22727
_diffrn_reflns_theta_full 26.01
_diffrn_reflns_theta_max 26.01
_diffrn_reflns_theta_min 2.43
_diffrn_standards_decay_% 0
_diffrn_standards_number 0
_exptl_absorpt_coefficient_mu 0.109
_exptl_absorpt_correction_type none
_exptl_crystal_colour orange
_exptl_crystal_density_diffrn 1.410
_exptl_crystal_density_method 'not measured'
_exptl_crystal_description prism
_exptl_crystal_F_000 704
_exptl_crystal_size_max 0.25
_exptl_crystal_size_mid 0.20
_exptl_crystal_size_min 0.15
_refine_diff_density_max 0.516
_refine_diff_density_min -0.305
_refine_ls_extinction_coef 0.116(9)
_refine_ls_extinction_expression Fc^*^=kFc[1+0.001xFc^2^\l^3^/sin(2\q)]^-1/4^
_refine_ls_extinction_method SHELXL97
_refine_ls_goodness_of_fit_ref 1.170
_refine_ls_hydrogen_treatment refall
_refine_ls_matrix_type full
_refine_ls_number_parameters 290
_refine_ls_number_reflns 3092
_refine_ls_number_restraints 0
_refine_ls_restrained_S_all 1.170
_refine_ls_R_factor_all 0.0751
_refine_ls_R_factor_gt 0.0599
_refine_ls_shift/su_max 0.001
_refine_ls_shift/su_mean 0.000
_refine_ls_structure_factor_coef Fsqd
_refine_ls_weighting_details 'w=1/[\s^2^(Fo^2^)+(0.0749P)^2^+0.4768P] where P=(Fo^2^+2Fc^2^)/3'
_refine_ls_weighting_scheme calc
_refine_ls_wR_factor_gt 0.1427
_refine_ls_wR_factor_ref 0.1560
_reflns_number_gt 2461
_reflns_number_total 3093
_reflns_threshold_expression I>2\s(I)
_cod_data_source_file ob2079.cif
_cod_data_source_block I
_cod_original_sg_symbol_H-M 'P 21/c'
_cod_database_code 2211149
_cod_database_fobs_code 2211149

loop_
_symmetry_equiv_pos_as_xyz
'x, y, z'
'-x, y+1/2, -z+1/2'
'-x, -y, -z'
'x, -y-1/2, z-1/2'

loop_
_atom_site_type_symbol
_atom_site_label
_atom_site_fract_x
_atom_site_fract_y
_atom_site_fract_z
_atom_site_U_iso_or_equiv
_atom_site_adp_type
_atom_site_calc_flag
_atom_site_occupancy
C C1 0.46877(17) 0.67641(11) -0.0589(2) 0.0328(5) Uani d 1
C C2 0.52475(18) 0.74741(11) -0.0887(2) 0.0357(5) Uani d 1
C C3 0.6290(2) 0.74394(15) -0.1456(3) 0.0471(6) Uani d 1
C C4 0.6764(2) 0.67180(16) -0.1742(3) 0.0529(6) Uani d 1
C C5 0.6213(2) 0.60167(15) -0.1493(3) 0.0493(6) Uani d 1
C C6 0.5179(2) 0.60461(13) -0.0919(2) 0.0409(5) Uani d 1
C C7 0.36093(18) 0.67076(11) 0.0098(2) 0.0334(5) Uani d 1
N N8 0.31835(16) 0.73676(11) 0.0562(2) 0.0407(5) Uani d 1
O O9 0.31837(15) 0.60465(8) 0.0319(2) 0.0498(5) Uani d 1
O O10 0.21762(15) 0.73401(10) 0.1197(2) 0.0499(5) Uani d 1
O O11 0.47187(14) 0.81691(8) -0.06089(19) 0.0446(4) Uani d 1
C C12 0.5254(3) 0.89086(15) -0.0897(4) 0.0529(6) Uani d 1
H H3 0.664(3) 0.7882(16) -0.160(3) 0.054(7) Uiso d 1
H H4 0.751(3) 0.6713(16) -0.214(3) 0.069(8) Uiso d 1
H H5 0.654(2) 0.5536(15) -0.172(3) 0.057(7) Uiso d 1
H H6 0.476(2) 0.5547(13) -0.072(3) 0.044(6) Uiso d 1
H H8 0.332(2) 0.7856(17) 0.027(3) 0.058(7) Uiso d 1
H H10 0.221(3) 0.6870(19) 0.182(4) 0.078(9) Uiso d 1
H H12A 0.523(3) 0.8932(16) -0.197(4) 0.066(8) Uiso d 1
H H12B 0.608(3) 0.8954(15) -0.014(3) 0.054(7) Uiso d 1
H H12C 0.471(3) 0.9292(16) -0.068(3) 0.059(7) Uiso d 1
C C13 0.84116(17) 0.99531(11) 0.0469(2) 0.0352(5) Uani d 1
C C14 0.89664(17) 0.91915(11) 0.0632(2) 0.0359(5) Uani d 1
C C15 0.9001(2) 0.87640(13) -0.0711(3) 0.0445(5) Uani d 1
C C16 0.8467(2) 0.90831(15) -0.2205(3) 0.0508(6) Uani d 1
C C17 0.7883(2) 0.98150(15) -0.2390(3) 0.0498(6) Uani d 1
C C18 0.7875(2) 1.02484(14) -0.1056(3) 0.0436(5) Uani d 1
C C19 0.84024(17) 1.05009(12) 0.1806(2) 0.0357(5) Uani d 1
N N20 0.89328(16) 1.02345(10) 0.3272(2) 0.0408(5) Uani d 1
O O21 0.79011(14) 1.11748(9) 0.15592(17) 0.0455(4) Uani d 1
O O22 0.91361(15) 1.07628(9) 0.45575(17) 0.0469(4) Uani d 1
O O23 0.94344(13) 0.88957(8) 0.21257(17) 0.0421(4) Uani d 1
C C24 1.0065(3) 0.81425(14) 0.2352(4) 0.0515(6) Uani d 1
H H15 0.943(2) 0.8233(14) -0.052(3) 0.046(6) Uiso d 1
H H16 0.850(3) 0.8753(17) -0.310(4) 0.070(8) Uiso d 1
H H17 0.748(2) 1.0040(15) -0.347(3) 0.057(7) Uiso d 1
H H18 0.745(3) 1.0815(17) -0.120(3) 0.063(7) Uiso d 1
H H20 0.944(3) 0.9699(17) 0.348(3) 0.068(8) Uiso d 1
H H22 0.830(4) 1.091(2) 0.461(4) 0.097(11) Uiso d 1
H H24A 1.079(3) 0.8135(17) 0.193(4) 0.074(8) Uiso d 1
H H24B 1.030(2) 0.8052(13) 0.343(3) 0.041(6) Uiso d 1
H H24C 0.949(3) 0.7721(17) 0.175(3) 0.060(7) Uiso d 1

loop_
_atom_site_aniso_label
_atom_site_aniso_U_11
_atom_site_aniso_U_22
_atom_site_aniso_U_33
_atom_site_aniso_U_12
_atom_site_aniso_U_13
_atom_site_aniso_U_23
C1 0.0280(10) 0.0377(10) 0.0343(10) 0.0022(7) 0.0113(8) 0.0027(7)
C2 0.0282(10) 0.0376(11) 0.0410(11) -0.0013(8) 0.0093(8) 0.0017(8)
C3 0.0328(11) 0.0584(15) 0.0537(13) -0.0090(10) 0.0179(10) 0.0042(10)
C4 0.0336(12) 0.0746(17) 0.0574(14) 0.0047(11) 0.0238(10) 0.0011(12)
C5 0.0439(13) 0.0559(14) 0.0539(13) 0.0160(11) 0.0232(10) 0.0029(11)
C6 0.0413(12) 0.0408(12) 0.0435(11) 0.0068(9) 0.0172(9) 0.0057(9)
C7 0.0318(10) 0.0322(10) 0.0390(10) -0.0019(8) 0.0146(8) -0.0002(8)
N8 0.0394(10) 0.0354(10) 0.0576(11) -0.0042(7) 0.0300(8) -0.0035(8)
O9 0.0561(10) 0.0337(8) 0.0740(11) -0.0047(7) 0.0417(8) 0.0004(7)
O10 0.0488(9) 0.0418(9) 0.0747(11) 0.0029(7) 0.0426(8) 0.0008(8)
O11 0.0391(8) 0.0324(8) 0.0672(10) -0.0068(6) 0.0231(7) 0.0009(6)
C12 0.0502(15) 0.0417(13) 0.0657(17) -0.0147(11) 0.0149(13) 0.0035(11)
C13 0.0257(9) 0.0389(11) 0.0447(11) -0.0057(8) 0.0159(8) 0.0027(8)
C14 0.0278(10) 0.0403(11) 0.0445(11) -0.0063(8) 0.0182(8) -0.0011(8)
C15 0.0417(12) 0.0424(12) 0.0554(13) -0.0078(9) 0.0237(10) -0.0070(10)
C16 0.0522(14) 0.0579(14) 0.0495(13) -0.0169(11) 0.0260(11) -0.0133(11)
C17 0.0512(13) 0.0550(14) 0.0456(13) -0.0133(11) 0.0179(10) 0.0004(10)
C18 0.0399(11) 0.0459(12) 0.0473(12) -0.0080(9) 0.0162(9) 0.0026(9)
C19 0.0258(9) 0.0420(11) 0.0436(11) 0.0020(8) 0.0167(8) 0.0060(8)
N20 0.0407(10) 0.0425(10) 0.0424(10) 0.0092(8) 0.0173(8) -0.0020(7)
O21 0.0458(9) 0.0420(8) 0.0516(9) 0.0114(7) 0.0189(7) 0.0065(6)
O22 0.0486(9) 0.0516(10) 0.0429(8) 0.0186(7) 0.0168(7) -0.0036(6)
O23 0.0433(8) 0.0378(8) 0.0501(9) 0.0068(6) 0.0212(7) 0.0009(6)
C24 0.0512(14) 0.0402(13) 0.0672(17) 0.0133(11) 0.0236(13) 0.0007(11)

loop_
_atom_type_symbol
_atom_type_description
_atom_type_scat_dispersion_real
_atom_type_scat_dispersion_imag
_atom_type_scat_source
C C 0.0033 0.0016
; International Tables for Crystallography (1992).
Vol. C, Tables 4.2.6.8 and 6.1.1.4
;
H H 0.0000 0.0000
; International Tables for Crystallography (1992).
Vol. C, Tables 4.2.6.8 and 6.1.1.4
;
N N 0.0061 0.0033
; International Tables for Crystallography (1992).
Vol. C, Tables 4.2.6.8 and 6.1.1.4
;
O O 0.0106 0.0060
; International Tables for Crystallography (1992).
Vol. C, Tables 4.2.6.8 and 6.1.1.4
;

loop_
_geom_angle_atom_site_label_1
_geom_angle_atom_site_label_2
_geom_angle_atom_site_label_3
_geom_angle
C6 C1 C2 118.27(18)
C6 C1 C7 116.17(17)
C2 C1 C7 125.54(17)
O11 C2 C3 123.38(18)
O11 C2 C1 117.04(17)
C3 C2 C1 119.57(19)
C4 C3 C2 120.6(2)
C4 C3 H3 120.7(17)
C2 C3 H3 118.7(18)
C3 C4 C5 120.8(2)
C3 C4 H4 118.7(16)
C5 C4 H4 120.5(16)
C4 C5 C6 119.0(2)
C4 C5 H5 119.4(16)
C6 C5 H5 121.6(16)
C5 C6 C1 121.8(2)
C5 C6 H6 121.0(13)
C1 C6 H6 117.2(13)
O9 C7 N8 120.95(17)
O9 C7 C1 120.45(16)
N8 C7 C1 118.43(16)
C7 N8 O10 120.13(16)
C7 N8 H8 125.4(17)
O10 N8 H8 112.1(17)
N8 O10 H10 110.6(19)
C2 O11 C12 119.15(18)
O11 C12 H12A 108.9(17)
O11 C12 H12B 107.9(15)
H12A C12 H12B 116(2)
O11 C12 H12C 103.3(17)
H12A C12 H12C 110(2)
H12B C12 H12C 110(2)
C18 C13 C14 118.27(19)
C18 C13 C19 116.27(18)
C14 C13 C19 125.37(18)
O23 C14 C15 122.46(18)
O23 C14 C13 117.59(17)
C15 C14 C13 119.94(19)
C16 C15 C14 119.9(2)
C16 C15 H15 123.7(13)
C14 C15 H15 116.4(13)
C17 C16 C15 121.0(2)
C17 C16 H16 122.7(17)
C15 C16 H16 116.3(17)
C16 C17 C18 119.1(2)
C16 C17 H17 120.9(15)
C18 C17 H17 119.9(15)
C17 C18 C13 121.7(2)
C17 C18 H18 118.7(15)
C13 C18 H18 119.5(15)
O21 C19 N20 121.47(18)
O21 C19 C13 121.41(18)
N20 C19 C13 117.11(17)
C19 N20 O22 119.58(16)
C19 N20 H20 121.7(15)
O22 N20 H20 116.3(15)
N20 O22 H22 106(2)
C14 O23 C24 119.46(17)
O23 C24 H24A 112.5(17)
O23 C24 H24B 105.6(14)
H24A C24 H24B 112(2)
O23 C24 H24C 109.5(16)
H24A C24 H24C 106(2)
H24B C24 H24C 112(2)

loop_
_geom_bond_atom_site_label_1
_geom_bond_atom_site_label_2
_geom_bond_distance
C1 C6 1.387(3)
C1 C2 1.403(3)
C1 C7 1.496(3)
C2 O11 1.359(2)
C2 C3 1.392(3)
C3 C4 1.372(3)
C3 H3 0.87(3)
C4 C5 1.373(4)
C4 H4 0.98(3)
C5 C6 1.386(3)
C5 H5 0.93(3)
C6 H6 1.00(2)
C7 O9 1.243(2)
C7 N8 1.314(2)
N8 O10 1.391(2)
N8 H8 0.88(3)
O10 H10 0.95(3)
O11 C12 1.430(3)
C12 H12A 0.94(3)
C12 H12B 0.97(3)
C12 H12C 0.94(3)
C13 C18 1.394(3)
C13 C14 1.408(3)
C13 C19 1.497(3)
C14 O23 1.362(2)
C14 C15 1.393(3)
C15 C16 1.386(3)
C15 H15 1.00(2)
C16 C17 1.377(4)
C16 H16 0.97(3)
C17 C18 1.384(3)
C17 H17 1.00(3)
C18 H18 1.05(3)
C19 O21 1.251(2)
C19 N20 1.333(3)
N20 O22 1.404(2)
N20 H20 1.05(3)
O22 H22 0.98(4)
O23 C24 1.431(3)
C24 H24A 0.99(3)
C24 H24B 0.92(2)
C24 H24C 1.00(3)

loop_
_geom_hbond_atom_site_label_D
_geom_hbond_atom_site_label_H
_geom_hbond_atom_site_label_A
_geom_hbond_site_symmetry_A
_geom_hbond_distance_DH
_geom_hbond_distance_HA
_geom_hbond_distance_DA
_geom_hbond_angle_DHA
_geom_hbond_publ_flag
N8 H8 O11 . 0.88(3) 2.00(3) 2.609(2) 125(2) yes
N8 H8 O21 3_675 0.88(3) 2.41(3) 3.102(2) 135(2) yes
O10 H10 O21 2_645 0.95(3) 1.88(3) 2.798(2) 162(3) yes
N20 H20 O22 3_776 1.05(3) 2.12(3) 2.951(2) 134(2) yes
N20 H20 O23 . 1.05(3) 1.80(3) 2.588(2) 129(2) yes
O22 H22 O9 2_655 0.98(4) 1.68(4) 2.659(2) 172(3) yes
C17 H17 O9 2_654 1.00(3) 2.32(3) 3.251(3) 155(2) yes
C24 H24A O10 1_655 0.99(3) 2.27(3) 3.123(3) 145(2) yes

loop_
_geom_torsion_atom_site_label_1
_geom_torsion_atom_site_label_2
_geom_torsion_atom_site_label_3
_geom_torsion_atom_site_label_4
_geom_torsion
C6 C1 C2 O11 177.62(17)
C7 C1 C2 O11 -3.9(3)
C6 C1 C2 C3 -1.8(3)
C7 C1 C2 C3 176.70(19)
O11 C2 C3 C4 -178.7(2)
C1 C2 C3 C4 0.7(3)
C2 C3 C4 C5 0.8(4)
C3 C4 C5 C6 -1.1(4)
C4 C5 C6 C1 -0.1(3)
C2 C1 C6 C5 1.5(3)
C7 C1 C6 C5 -177.12(19)
C6 C1 C7 O9 -1.3(3)
C2 C1 C7 O9 -179.82(19)
C6 C1 C7 N8 174.04(18)
C2 C1 C7 N8 -4.5(3)
O9 C7 N8 O10 -5.1(3)
C1 C7 N8 O10 179.56(17)
C3 C2 O11 C12 -0.5(3)
C1 C2 O11 C12 -179.91(19)
C18 C13 C14 O23 -177.02(16)
C19 C13 C14 O23 6.3(3)
C18 C13 C14 C15 1.9(3)
C19 C13 C14 C15 -174.79(18)
O23 C14 C15 C16 177.54(18)
C13 C14 C15 C16 -1.3(3)
C14 C15 C16 C17 -1.0(3)
C15 C16 C17 C18 2.5(3)
C16 C17 C18 C13 -1.9(3)
C14 C13 C18 C17 -0.3(3)
C19 C13 C18 C17 176.69(18)
C18 C13 C19 O21 2.4(3)
C14 C13 C19 O21 179.06(17)
C18 C13 C19 N20 -178.73(17)
C14 C13 C19 N20 -2.0(3)
O21 C19 N20 O22 -11.4(3)
C13 C19 N20 O22 169.65(16)
C15 C14 O23 C24 4.4(3)
C13 C14 O23 C24 -176.75(18)

loop_
_cod_related_entry_id
_cod_related_entry_database
_cod_related_entry_code
1 ChemSpider 344055
